data_4118344
loop_
_publ_author_name
'David C. Powers'
'Eunsung Lee'
'Alireza Ariafard'
'Melanie S. Sanford'
'Brian F. Yates'
'Allan J. Canty'
'Tobias Ritter'

_publ_section_title
;
 Connecting Binuclear Pd(III) and Mononuclear Pd(IV) Chemistry by Pd-Pd
 Bond Cleavage
;
_journal_name_full 'Journal of the American Chemical Society'
_journal_page_first 12002
_journal_page_last 12009
_journal_paper_doi 10.1021/ja304401u
_journal_volume 134
_journal_year 2012
_chemical_formula_sum 'C37 H34 Cl2 F6 N2 O10 Pd2'
_chemical_formula_weight 1064.36
_chemical_name_systematic
; 
 ? 
;
_space_group_IT_number 2
_symmetry_cell_setting triclinic
_symmetry_space_group_name_Hall '-P 1'
_symmetry_space_group_name_H-M 'P -1'
_atom_sites_solution_hydrogens geom
_atom_sites_solution_primary direct
_atom_sites_solution_secondary difmap
_audit_creation_method SHELXL-97
_cell_angle_alpha 81.313(2)
_cell_angle_beta 73.0340(10)
_cell_angle_gamma 70.432(2)
_cell_formula_units_Z 2
_cell_length_a 10.0855(11)
_cell_length_b 14.4631(15)
_cell_length_c 14.9794(16)
_cell_measurement_reflns_used 6041
_cell_measurement_temperature 100(2)
_cell_measurement_theta_max 25.681
_cell_measurement_theta_min 2.218
_cell_volume 1965.8(4)
_computing_cell_refinement 'SAINT 7.46A (Bruker-AXS, 2009)'
_computing_data_collection 'APEX2 v2009.3.0 (Bruker-AXS, 2009)'
_computing_data_reduction 'SAINT 7.46A (Bruker-AXS, 2009)'
_computing_molecular_graphics 'Bruker SHELXTL (Sheldrick, 2008)'
_computing_publication_material 'Bruker SHELXTL (Sheldrick, 2008)'
_computing_structure_refinement 'SHELXL-97 (Sheldrick, 2008)'
_computing_structure_solution 'SHELXS-97 (Sheldrick, 2008)'
_diffrn_ambient_temperature 100(1)
_diffrn_measured_fraction_theta_full 0.981
_diffrn_measured_fraction_theta_max 0.981
_diffrn_radiation_monochromator graphite
_diffrn_radiation_source 'fine-focus sealed tube'
_diffrn_radiation_type MoK\a
_diffrn_radiation_wavelength 0.71073
_diffrn_reflns_av_R_equivalents 0.0329
_diffrn_reflns_av_sigmaI/netI 0.0450
_diffrn_reflns_limit_h_max 12
_diffrn_reflns_limit_h_min -12
_diffrn_reflns_limit_k_max 17
_diffrn_reflns_limit_k_min -17
_diffrn_reflns_limit_l_max 18
_diffrn_reflns_limit_l_min -18
_diffrn_reflns_number 18012
_diffrn_reflns_theta_full 25.77
_diffrn_reflns_theta_max 25.77
_diffrn_reflns_theta_min 1.42
_exptl_absorpt_coefficient_mu 1.139
_exptl_absorpt_correction_T_max 0.9452
_exptl_absorpt_correction_T_min 0.7262
_exptl_absorpt_correction_type multi-scan
_exptl_absorpt_process_details 'SADABS (Sheldrick, 2008)'
_exptl_crystal_colour yellow
_exptl_crystal_density_diffrn 1.798
_exptl_crystal_description needle
_exptl_crystal_F_000 1060
_exptl_crystal_size_max 0.30
_exptl_crystal_size_mid 0.05
_exptl_crystal_size_min 0.05
_refine_diff_density_max 2.557
_refine_diff_density_min -0.701
_refine_diff_density_rms 0.141
_refine_ls_extinction_method none
_refine_ls_goodness_of_fit_ref 1.080
_refine_ls_hydrogen_treatment mixed
_refine_ls_matrix_type full
_refine_ls_number_parameters 548
_refine_ls_number_reflns 7391
_refine_ls_number_restraints 8
_refine_ls_restrained_S_all 1.080
_refine_ls_R_factor_all 0.0586
_refine_ls_R_factor_gt 0.0449
_refine_ls_shift/su_max 0.003
_refine_ls_shift/su_mean 0.000
_refine_ls_structure_factor_coef Fsqd
_refine_ls_weighting_details 'calc w=1/[\s^2^(Fo^2^)+(0.0466P)^2^+14.4388P] where P=(Fo^2^+2Fc^2^)/3'
_refine_ls_weighting_scheme calc
_refine_ls_wR_factor_gt 0.1196
_refine_ls_wR_factor_ref 0.1264
_reflns_number_gt 6042
_reflns_number_total 7391
_reflns_threshold_expression >2sigma(I)
_cod_data_source_file ja304401u_si_004.cif
_cod_data_source_block dcp
_cod_database_code 4118344

loop_
_symmetry_equiv_pos_as_xyz
'x, y, z'
'-x, -y, -z'

loop_
_atom_site_label
_atom_site_type_symbol
_atom_site_fract_x
_atom_site_fract_y
_atom_site_fract_z
_atom_site_U_iso_or_equiv
_atom_site_adp_type
_atom_site_occupancy
_atom_site_symmetry_multiplicity
_atom_site_calc_flag
_atom_site_refinement_flags
Cl1S Cl 0.5456(2) 0.22207(18) 1.06606(14) 0.0506(6) Uani 1 1 d .
Cl2S Cl 0.85707(19) 0.12154(13) 1.02613(12) 0.0335(4) Uani 1 1 d .
C1S C 0.7127(8) 0.2055(6) 0.9827(5) 0.0353(17) Uani 1 1 d .
H1SA H 0.7316 0.2696 0.9649 0.042 Uiso 1 1 calc R
H1SB H 0.7086 0.1805 0.9259 0.042 Uiso 1 1 calc R
Pd1A Pd 0.10119(4) 0.30837(3) 1.25367(3) 0.01183(12) Uani 1 1 d D
F1A F -0.1822(4) 0.3942(3) 1.2247(2) 0.0233(8) Uani 1 1 d .
F2A F -0.0708(4) 0.2550(3) 1.1638(3) 0.0342(9) Uani 1 1 d .
F3A F -0.1572(4) 0.2620(4) 1.3129(3) 0.0426(12) Uani 1 1 d .
O1A O 0.2122(4) 0.1953(3) 1.1713(3) 0.0177(9) Uani 1 1 d .
O2A O 0.1566(5) 0.0770(3) 1.2778(3) 0.0212(9) Uani 1 1 d .
O3A O 0.0764(4) 0.2222(3) 1.3856(3) 0.0163(8) Uani 1 1 d D
O4A O 0.3036(4) 0.3124(3) 1.2614(3) 0.0174(9) Uani 1 1 d .
O5A O 0.2745(5) 0.2778(3) 1.4158(3) 0.0217(9) Uani 1 1 d .
N1A N -0.0080(5) 0.4346(3) 1.3202(3) 0.0132(10) Uani 1 1 d .
C1A C -0.0734(6) 0.4437(5) 1.4107(4) 0.0175(12) Uani 1 1 d .
H1A H -0.0735 0.3864 1.4513 0.021 Uiso 1 1 calc R
C2A C -0.1427(6) 0.5373(5) 1.4474(4) 0.0196(13) Uani 1 1 d .
H2A H -0.1882 0.5431 1.5124 0.023 Uiso 1 1 calc R
C3A C -0.1438(6) 0.6199(5) 1.3888(4) 0.0207(13) Uani 1 1 d .
H3A H -0.1892 0.6830 1.4134 0.025 Uiso 1 1 calc R
C4A C -0.0784(6) 0.6119(4) 1.2927(4) 0.0160(12) Uani 1 1 d .
C5A C -0.0738(6) 0.6907(5) 1.2226(4) 0.0206(13) Uani 1 1 d .
H5A H -0.1206 0.7564 1.2407 0.025 Uiso 1 1 calc R
C6A C -0.0053(6) 0.6749(5) 1.1316(4) 0.0213(13) Uani 1 1 d .
H6A H -0.0039 0.7297 1.0879 0.026 Uiso 1 1 calc R
C7A C 0.0654(6) 0.5777(4) 1.0995(4) 0.0177(12) Uani 1 1 d .
C8A C 0.1392(6) 0.5548(5) 1.0058(4) 0.0182(12) Uani 1 1 d .
H8A H 0.1469 0.6062 0.9589 0.022 Uiso 1 1 calc R
C9A C 0.2004(6) 0.4580(5) 0.9822(4) 0.0216(13) Uani 1 1 d .
H9A H 0.2496 0.4440 0.9189 0.026 Uiso 1 1 calc R
C10A C 0.1915(6) 0.3796(4) 1.0495(4) 0.0163(12) Uani 1 1 d .
H10A H 0.2336 0.3134 1.0321 0.020 Uiso 1 1 calc R
C11A C 0.1210(6) 0.4008(4) 1.1404(4) 0.0144(11) Uani 1 1 d .
C12A C 0.0595(6) 0.4983(4) 1.1658(4) 0.0139(11) Uani 1 1 d .
C13A C -0.0100(6) 0.5161(4) 1.2610(4) 0.0140(11) Uani 1 1 d .
C14A C -0.0882(7) 0.3055(5) 1.2366(4) 0.0208(13) Uani 1 1 d .
C15A C 0.2132(6) 0.1054(4) 1.1984(4) 0.0196(13) Uani 1 1 d .
C16A C 0.2868(7) 0.0357(5) 1.1211(4) 0.0242(14) Uani 1 1 d .
H16D H 0.2226 0.0461 1.0800 0.036 Uiso 1 1 calc R
H16E H 0.3075 -0.0321 1.1480 0.036 Uiso 1 1 calc R
H16F H 0.3782 0.0477 1.0850 0.036 Uiso 1 1 calc R
C17A C 0.3455(6) 0.2989(4) 1.3369(4) 0.0174(12) Uani 1 1 d .
C18A C 0.4933(7) 0.3098(5) 1.3254(5) 0.0277(15) Uani 1 1 d .
H18D H 0.5483 0.3040 1.2596 0.042 Uiso 1 1 calc R
H18E H 0.5464 0.2581 1.3640 0.042 Uiso 1 1 calc R
H18F H 0.4813 0.3743 1.3452 0.042 Uiso 1 1 calc R
Pd1B Pd 0.67212(4) 0.26218(3) 0.68741(3) 0.01273(12) Uani 1 1 d D
F1B F 0.5771(5) 0.4231(3) 0.5712(3) 0.0499(13) Uani 1 1 d .
F2B F 0.4041(4) 0.4085(3) 0.6901(3) 0.0359(10) Uani 1 1 d .
F3B F 0.4718(4) 0.3149(3) 0.5770(3) 0.0308(9) Uani 1 1 d .
O1B O 0.6117(4) 0.3532(3) 0.7907(3) 0.0180(9) Uani 1 1 d .
O2B O 0.7345(5) 0.4577(3) 0.7121(3) 0.0227(9) Uani 1 1 d .
O3B O 0.8448(5) 0.3168(3) 0.5992(3) 0.0191(9) Uani 1 1 d D
O4B O 0.8200(4) 0.1611(3) 0.7583(3) 0.0179(9) Uani 1 1 d .
O5B O 1.0265(5) 0.1594(3) 0.6478(3) 0.0235(10) Uani 1 1 d .
N1B N 0.7142(5) 0.1600(3) 0.5954(3) 0.0138(10) Uani 1 1 d .
C1B C 0.8145(6) 0.1455(5) 0.5135(4) 0.0191(13) Uani 1 1 d .
H1B H 0.8722 0.1885 0.4910 0.023 Uiso 1 1 calc R
C2B C 0.8354(7) 0.0677(5) 0.4607(4) 0.0233(14) Uani 1 1 d .
H2B H 0.9079 0.0579 0.4029 0.028 Uiso 1 1 calc R
C3B C 0.7528(6) 0.0054(5) 0.4910(4) 0.0190(13) Uani 1 1 d .
H3B H 0.7673 -0.0471 0.4545 0.023 Uiso 1 1 calc R
C4B C 0.6454(6) 0.0199(4) 0.5775(4) 0.0168(12) Uani 1 1 d .
C5B C 0.5546(7) -0.0416(4) 0.6190(4) 0.0214(13) Uani 1 1 d .
H5B H 0.5601 -0.0944 0.5858 0.026 Uiso 1 1 calc R
C6B C 0.4605(7) -0.0250(5) 0.7054(5) 0.0220(13) Uani 1 1 d .
H6B H 0.4046 -0.0684 0.7325 0.026 Uiso 1 1 calc R
C7B C 0.4436(6) 0.0567(4) 0.7569(4) 0.0164(12) Uani 1 1 d .
C8B C 0.3506(6) 0.0780(4) 0.8468(4) 0.0193(13) Uani 1 1 d .
H8B H 0.2914 0.0376 0.8776 0.023 Uiso 1 1 calc R
C9B C 0.3451(6) 0.1570(5) 0.8901(4) 0.0206(13) Uani 1 1 d .
H9B H 0.2810 0.1700 0.9506 0.025 Uiso 1 1 calc R
C10B C 0.4309(6) 0.2197(4) 0.8483(4) 0.0181(12) Uani 1 1 d .
H10 H 0.4257 0.2739 0.8795 0.022 Uiso 1 1 calc R
C11B C 0.5219(6) 0.1990(4) 0.7610(4) 0.0154(12) Uani 1 1 d .
C12B C 0.5294(6) 0.1191(4) 0.7149(4) 0.0163(12) Uani 1 1 d .
C13B C 0.6306(6) 0.0987(4) 0.6270(4) 0.0138(11) Uani 1 1 d .
C14B C 0.5210(7) 0.3580(5) 0.6283(4) 0.0204(13) Uani 1 1 d .
C15B C 0.6499(6) 0.4328(4) 0.7807(4) 0.0173(12) Uani 1 1 d .
C16B C 0.5747(7) 0.4945(5) 0.8643(4) 0.0253(14) Uani 1 1 d .
H16A H 0.5848 0.4529 0.9215 0.038 Uiso 1 1 calc R
H16B H 0.4711 0.5242 0.8664 0.038 Uiso 1 1 calc R
H16C H 0.6191 0.5465 0.8593 0.038 Uiso 1 1 calc R
C17B C 0.9578(6) 0.1278(5) 0.7225(4) 0.0203(13) Uani 1 1 d .
C18B C 1.0406(7) 0.0449(5) 0.7787(5) 0.0270(14) Uani 1 1 d .
H18A H 1.0147 -0.0144 0.7780 0.040 Uiso 1 1 calc R
H18B H 1.0154 0.0632 0.8433 0.040 Uiso 1 1 calc R
H18C H 1.1455 0.0322 0.7513 0.040 Uiso 1 1 calc R
H3AA H 0.150(4) 0.228(4) 1.400(4) 0.040 Uiso 1 1 d D
H3AB H 0.100(6) 0.166(2) 1.362(4) 0.040 Uiso 1 1 d D
H3BA H 0.824(6) 0.368(3) 0.630(4) 0.040 Uiso 1 1 d D
H3BB H 0.916(4) 0.270(3) 0.614(4) 0.040 Uiso 1 1 d D

loop_
_atom_site_aniso_label
_atom_site_aniso_U_11
_atom_site_aniso_U_22
_atom_site_aniso_U_33
_atom_site_aniso_U_23
_atom_site_aniso_U_13
_atom_site_aniso_U_12
Cl1S 0.0288(9) 0.0744(16) 0.0315(10) -0.0011(10) 0.0013(8) -0.0028(10)
Cl2S 0.0302(9) 0.0334(10) 0.0340(9) 0.0033(7) -0.0089(7) -0.0079(7)
C1S 0.036(4) 0.031(4) 0.029(4) 0.000(3) -0.003(3) -0.002(3)
Pd1A 0.0135(2) 0.0118(2) 0.0092(2) 0.00037(16) -0.00130(16) -0.00448(17)
F1A 0.0188(17) 0.0209(19) 0.030(2) -0.0043(15) -0.0107(15) -0.0010(15)
F2A 0.033(2) 0.029(2) 0.045(2) -0.0134(19) -0.0180(19) -0.0038(18)
F3A 0.031(2) 0.069(3) 0.037(2) 0.032(2) -0.0181(19) -0.034(2)
O1A 0.024(2) 0.013(2) 0.014(2) 0.0003(16) -0.0011(16) -0.0061(17)
O2A 0.032(2) 0.016(2) 0.015(2) 0.0019(17) -0.0072(18) -0.0077(19)
O3A 0.019(2) 0.016(2) 0.0112(19) 0.0015(16) -0.0011(16) -0.0055(17)
O4A 0.015(2) 0.019(2) 0.016(2) -0.0007(17) -0.0015(16) -0.0059(17)
O5A 0.025(2) 0.026(2) 0.017(2) -0.0052(18) -0.0051(18) -0.0102(19)
N1A 0.012(2) 0.014(3) 0.012(2) -0.0010(19) -0.0022(18) -0.0030(19)
C1A 0.016(3) 0.021(3) 0.014(3) -0.001(2) -0.004(2) -0.002(2)
C2A 0.019(3) 0.025(3) 0.015(3) -0.004(3) -0.004(2) -0.006(3)
C3A 0.013(3) 0.026(4) 0.022(3) -0.009(3) -0.004(2) -0.002(3)
C4A 0.012(3) 0.019(3) 0.018(3) -0.003(2) -0.006(2) -0.003(2)
C5A 0.020(3) 0.019(3) 0.025(3) -0.002(3) -0.009(3) -0.004(3)
C6A 0.021(3) 0.019(3) 0.026(3) 0.007(3) -0.009(3) -0.011(3)
C7A 0.018(3) 0.017(3) 0.019(3) -0.002(2) -0.006(2) -0.005(2)
C8A 0.024(3) 0.022(3) 0.012(3) 0.008(2) -0.007(2) -0.013(3)
C9A 0.020(3) 0.030(4) 0.013(3) 0.001(3) -0.001(2) -0.011(3)
C10A 0.019(3) 0.017(3) 0.013(3) -0.001(2) -0.003(2) -0.005(2)
C11A 0.016(3) 0.018(3) 0.011(3) 0.003(2) -0.004(2) -0.010(2)
C12A 0.014(3) 0.013(3) 0.013(3) 0.000(2) -0.003(2) -0.002(2)
C13A 0.010(3) 0.016(3) 0.015(3) -0.001(2) -0.001(2) -0.004(2)
C14A 0.021(3) 0.023(3) 0.020(3) 0.003(3) -0.006(2) -0.010(3)
C15A 0.022(3) 0.016(3) 0.024(3) -0.001(3) -0.008(3) -0.008(3)
C16A 0.034(4) 0.017(3) 0.023(3) -0.001(3) -0.010(3) -0.006(3)
C17A 0.020(3) 0.010(3) 0.020(3) -0.004(2) -0.005(2) 0.000(2)
C18A 0.023(3) 0.030(4) 0.033(4) -0.004(3) -0.008(3) -0.009(3)
Pd1B 0.0135(2) 0.0139(2) 0.0104(2) -0.00080(16) -0.00083(16) -0.00550(17)
F1B 0.044(3) 0.052(3) 0.063(3) 0.041(2) -0.031(2) -0.030(2)
F2B 0.033(2) 0.030(2) 0.034(2) -0.0097(18) -0.0120(18) 0.0103(18)
F3B 0.027(2) 0.031(2) 0.037(2) -0.0111(18) -0.0185(17) -0.0004(17)
O1B 0.024(2) 0.019(2) 0.0118(19) -0.0023(16) -0.0005(16) -0.0112(18)
O2B 0.022(2) 0.021(2) 0.024(2) -0.0043(18) 0.0028(18) -0.0128(19)
O3B 0.022(2) 0.023(2) 0.013(2) -0.0025(17) 0.0005(16) -0.0109(18)
O4B 0.017(2) 0.018(2) 0.015(2) -0.0019(17) -0.0037(16) -0.0016(17)
O5B 0.021(2) 0.025(2) 0.021(2) -0.0074(19) 0.0015(18) -0.0048(19)
N1B 0.015(2) 0.012(2) 0.015(2) -0.0013(19) -0.0049(19) -0.0041(19)
C1B 0.020(3) 0.025(3) 0.010(3) -0.003(2) 0.002(2) -0.007(3)
C2B 0.021(3) 0.031(4) 0.013(3) -0.004(3) -0.001(2) -0.003(3)
C3B 0.017(3) 0.024(3) 0.014(3) -0.009(2) -0.006(2) 0.000(3)
C4B 0.013(3) 0.016(3) 0.020(3) -0.001(2) -0.006(2) -0.002(2)
C5B 0.028(3) 0.011(3) 0.025(3) -0.003(2) -0.008(3) -0.004(3)
C6B 0.020(3) 0.015(3) 0.031(3) -0.003(3) -0.004(3) -0.007(3)
C7B 0.015(3) 0.017(3) 0.018(3) 0.002(2) -0.004(2) -0.008(2)
C8B 0.019(3) 0.018(3) 0.018(3) 0.001(2) 0.000(2) -0.008(3)
C9B 0.017(3) 0.023(3) 0.014(3) -0.005(2) 0.004(2) -0.002(3)
C10B 0.020(3) 0.016(3) 0.016(3) -0.003(2) -0.002(2) -0.005(2)
C11B 0.018(3) 0.011(3) 0.015(3) 0.003(2) -0.003(2) -0.006(2)
C12B 0.015(3) 0.020(3) 0.013(3) 0.002(2) -0.003(2) -0.007(2)
C13B 0.010(3) 0.015(3) 0.013(3) 0.002(2) -0.003(2) -0.001(2)
C14B 0.022(3) 0.019(3) 0.022(3) 0.001(3) -0.006(2) -0.009(3)
C15B 0.017(3) 0.017(3) 0.019(3) -0.002(2) -0.007(2) -0.004(2)
C16B 0.026(3) 0.025(4) 0.024(3) -0.008(3) 0.002(3) -0.011(3)
C17B 0.021(3) 0.018(3) 0.022(3) -0.008(3) -0.007(3) -0.003(3)
C18B 0.024(3) 0.026(4) 0.029(4) -0.001(3) -0.010(3) -0.004(3)

loop_
_atom_type_symbol
_atom_type_description
_atom_type_scat_dispersion_real
_atom_type_scat_dispersion_imag
_atom_type_scat_source
C C 0.0033 0.0016 'International Tables Vol C Tables 4.2.6.8 and 6.1.1.4'
H H 0.0000 0.0000 'International Tables Vol C Tables 4.2.6.8 and 6.1.1.4'
F F 0.0171 0.0103 'International Tables Vol C Tables 4.2.6.8 and 6.1.1.4'
Pd Pd -0.9988 1.0072 'International Tables Vol C Tables 4.2.6.8 and 6.1.1.4'
N N 0.0061 0.0033 'International Tables Vol C Tables 4.2.6.8 and 6.1.1.4'
Cl Cl 0.1484 0.1585 'International Tables Vol C Tables 4.2.6.8 and 6.1.1.4'
O O 0.0106 0.0060 'International Tables Vol C Tables 4.2.6.8 and 6.1.1.4'

loop_
_geom_angle_atom_site_label_1
_geom_angle_atom_site_label_2
_geom_angle_atom_site_label_3
_geom_angle
Cl1S C1S Cl2S 111.3(4)
C11A Pd1A O1A 89.1(2)
C11A Pd1A C14A 89.6(2)
O1A Pd1A C14A 90.7(2)
C11A Pd1A N1A 83.0(2)
O1A Pd1A N1A 172.03(17)
C14A Pd1A N1A 89.0(2)
C11A Pd1A O4A 87.10(19)
O1A Pd1A O4A 87.08(16)
C14A Pd1A O4A 176.0(2)
N1A Pd1A O4A 92.70(17)
C11A Pd1A O3A 173.40(19)
O1A Pd1A O3A 97.01(15)
C14A Pd1A O3A 92.9(2)
N1A Pd1A O3A 90.96(17)
O4A Pd1A O3A 90.59(15)
C15A O1A Pd1A 122.8(4)
C17A O4A Pd1A 125.1(4)
C1A N1A C13A 120.2(5)
C1A N1A Pd1A 127.4(4)
C13A N1A Pd1A 112.5(3)
N1A C1A C2A 120.8(6)
C3A C2A C1A 119.6(5)
C2A C3A C4A 120.5(6)
C3A C4A C13A 116.9(5)
C3A C4A C5A 127.1(6)
C13A C4A C5A 116.1(5)
C6A C5A C4A 122.3(6)
C5A C6A C7A 121.7(6)
C12A C7A C8A 117.0(5)
C12A C7A C6A 117.7(5)
C8A C7A C6A 125.2(6)
C9A C8A C7A 120.4(5)
C8A C9A C10A 121.7(5)
C11A C10A C9A 118.5(6)
C10A C11A C12A 120.6(5)
C10A C11A Pd1A 128.8(5)
C12A C11A Pd1A 110.5(4)
C11A C12A C7A 121.8(5)
C11A C12A C13A 118.3(5)
C7A C12A C13A 119.9(5)
N1A C13A C4A 122.1(5)
N1A C13A C12A 115.7(5)
C4A C13A C12A 122.3(5)
F1A C14A F2A 106.2(5)
F1A C14A F3A 105.9(5)
F2A C14A F3A 106.8(5)
F1A C14A Pd1A 114.5(4)
F2A C14A Pd1A 113.3(4)
F3A C14A Pd1A 109.6(4)
O2A C15A O1A 125.7(6)
O2A C15A C16A 121.0(5)
O1A C15A C16A 113.3(5)
O5A C17A O4A 125.1(5)
O5A C17A C18A 119.4(5)
O4A C17A C18A 115.4(5)
C11B Pd1B O1B 89.0(2)
C11B Pd1B C14B 88.8(2)
O1B Pd1B C14B 89.4(2)
C11B Pd1B N1B 82.9(2)
O1B Pd1B N1B 171.85(17)
C14B Pd1B N1B 91.5(2)
C11B Pd1B O4B 87.9(2)
O1B Pd1B O4B 88.40(16)
C14B Pd1B O4B 176.1(2)
N1B Pd1B O4B 90.22(17)
C11B Pd1B O3B 173.9(2)
O1B Pd1B O3B 96.85(15)
C14B Pd1B O3B 93.0(2)
N1B Pd1B O3B 91.19(17)
O4B Pd1B O3B 90.44(16)
C15B O1B Pd1B 122.9(4)
C17B O4B Pd1B 124.1(4)
C1B N1B C13B 119.6(5)
C1B N1B Pd1B 127.7(4)
C13B N1B Pd1B 112.7(4)
N1B C1B C2B 120.5(6)
C3B C2B C1B 120.9(6)
C2B C3B C4B 119.3(5)
C13B C4B C3B 116.9(5)
C13B C4B C5B 118.0(5)
C3B C4B C5B 125.1(6)
C6B C5B C4B 120.6(6)
C5B C6B C7B 121.8(6)
C8B C7B C12B 117.2(5)
C8B C7B C6B 125.3(5)
C12B C7B C6B 117.6(5)
C9B C8B C7B 120.3(5)
C8B C9B C10B 122.7(5)
C11B C10B C9B 117.2(5)
C10B C11B C12B 121.4(5)
C10B C11B Pd1B 128.0(4)
C12B C11B Pd1B 110.4(4)
C11B C12B C13B 118.6(5)
C11B C12B C7B 121.3(5)
C13B C12B C7B 120.0(5)
N1B C13B C4B 122.8(5)
N1B C13B C12B 115.3(5)
C4B C13B C12B 121.9(5)
F1B C14B F2B 107.0(5)
F1B C14B F3B 106.9(5)
F2B C14B F3B 106.2(5)
F1B C14B Pd1B 110.0(4)
F2B C14B Pd1B 113.3(4)
F3B C14B Pd1B 113.1(4)
O2B C15B O1B 125.7(5)
O2B C15B C16B 122.2(5)
O1B C15B C16B 112.1(5)
O5B C17B O4B 125.5(6)
O5B C17B C18B 118.8(5)
O4B C17B C18B 115.7(5)

loop_
_geom_bond_atom_site_label_1
_geom_bond_atom_site_label_2
_geom_bond_distance
Cl1S C1S 1.746(7)
Cl2S C1S 1.775(7)
Pd1A C11A 2.000(5)
Pd1A O1A 2.006(4)
Pd1A C14A 2.015(6)
Pd1A N1A 2.026(5)
Pd1A O4A 2.098(4)
Pd1A O3A 2.167(4)
F1A C14A 1.339(7)
F2A C14A 1.339(7)
F3A C14A 1.341(7)
O1A C15A 1.300(7)
O2A C15A 1.233(7)
O4A C17A 1.286(7)
O5A C17A 1.245(7)
N1A C1A 1.328(7)
N1A C13A 1.361(7)
C1A C2A 1.411(8)
C2A C3A 1.370(9)
C3A C4A 1.402(8)
C4A C13A 1.410(8)
C4A C5A 1.432(8)
C5A C6A 1.351(9)
C6A C7A 1.431(9)
C7A C12A 1.406(8)
C7A C8A 1.414(8)
C8A C9A 1.383(9)
C9A C10A 1.407(8)
C10A C11A 1.368(8)
C11A C12A 1.398(8)
C12A C13A 1.414(8)
C15A C16A 1.503(8)
C17A C18A 1.509(8)
Pd1B C11B 1.998(5)
Pd1B O1B 2.006(4)
Pd1B C14B 2.007(6)
Pd1B N1B 2.030(5)
Pd1B O4B 2.117(4)
Pd1B O3B 2.160(4)
F1B C14B 1.331(7)
F2B C14B 1.331(7)
F3B C14B 1.341(7)
O1B C15B 1.308(7)
O2B C15B 1.222(7)
O4B C17B 1.283(7)
O5B C17B 1.243(7)
N1B C1B 1.336(7)
N1B C13B 1.363(7)
C1B C2B 1.396(9)
C2B C3B 1.368(9)
C3B C4B 1.417(8)
C4B C13B 1.396(8)
C4B C5B 1.437(8)
C5B C6B 1.363(9)
C6B C7B 1.443(8)
C7B C8B 1.408(8)
C7B C12B 1.412(8)
C8B C9B 1.375(9)
C9B C10B 1.415(8)
C10B C11B 1.370(8)
C11B C12B 1.404(8)
C12B C13B 1.412(8)
C15B C16B 1.505(8)
C17B C18B 1.509(9)

loop_
_geom_hbond_atom_site_label_D
_geom_hbond_atom_site_label_H
_geom_hbond_atom_site_label_A
_geom_hbond_distance_DH
_geom_hbond_distance_HA
_geom_hbond_distance_DA
_geom_hbond_angle_DHA
O3A H3AB O2A 0.868(10) 1.77(2) 2.607(6) 161(5)
O3A H3AA O5A 0.867(10) 1.721(19) 2.560(6) 162(5)
O3B H3BA O2B 0.867(10) 1.75(2) 2.584(6) 161(5)
O3B H3BB O5B 0.868(10) 1.712(17) 2.560(6) 165(5)

loop_
_geom_torsion_atom_site_label_1
_geom_torsion_atom_site_label_2
_geom_torsion_atom_site_label_3
_geom_torsion_atom_site_label_4
_geom_torsion
C11A Pd1A O1A C15A -163.7(5)
C14A Pd1A O1A C15A -74.2(5)
N1A Pd1A O1A C15A -162.2(11)
O4A Pd1A O1A C15A 109.1(4)
O3A Pd1A O1A C15A 18.9(5)
C11A Pd1A O4A C17A 152.3(5)
O1A Pd1A O4A C17A -118.5(4)
C14A Pd1A O4A C17A -175(3)
N1A Pd1A O4A C17A 69.4(5)
O3A Pd1A O4A C17A -21.5(4)
C11A Pd1A N1A C1A 177.4(5)
O1A Pd1A N1A C1A 175.9(11)
C14A Pd1A N1A C1A 87.7(5)
O4A Pd1A N1A C1A -95.9(5)
O3A Pd1A N1A C1A -5.2(5)
C11A Pd1A N1A C13A -2.5(4)
O1A Pd1A N1A C13A -4.0(14)
C14A Pd1A N1A C13A -92.2(4)
O4A Pd1A N1A C13A 84.2(4)
O3A Pd1A N1A C13A 174.8(4)
C13A N1A C1A C2A -1.5(8)
Pd1A N1A C1A C2A 178.5(4)
N1A C1A C2A C3A 0.7(8)
C1A C2A C3A C4A 0.9(8)
C2A C3A C4A C13A -1.5(8)
C2A C3A C4A C5A 178.3(6)
C3A C4A C5A C6A 178.7(6)
C13A C4A C5A C6A -1.5(8)
C4A C5A C6A C7A 1.0(9)
C5A C6A C7A C12A 0.9(9)
C5A C6A C7A C8A 179.9(6)
C12A C7A C8A C9A 0.8(8)
C6A C7A C8A C9A -178.2(6)
C7A C8A C9A C10A 0.0(9)
C8A C9A C10A C11A -0.4(9)
C9A C10A C11A C12A -0.2(8)
C9A C10A C11A Pd1A -175.1(4)
O1A Pd1A C11A C10A -1.9(5)
C14A Pd1A C11A C10A -92.6(5)
N1A Pd1A C11A C10A 178.3(5)
O4A Pd1A C11A C10A 85.2(5)
O3A Pd1A C11A C10A 154.9(14)
O1A Pd1A C11A C12A -177.2(4)
C14A Pd1A C11A C12A 92.1(4)
N1A Pd1A C11A C12A 3.0(4)
O4A Pd1A C11A C12A -90.1(4)
O3A Pd1A C11A C12A -20.5(19)
C10A C11A C12A C7A 1.1(8)
Pd1A C11A C12A C7A 176.9(4)
C10A C11A C12A C13A -178.9(5)
Pd1A C11A C12A C13A -3.1(6)
C8A C7A C12A C11A -1.4(8)
C6A C7A C12A C11A 177.8(5)
C8A C7A C12A C13A 178.6(5)
C6A C7A C12A C13A -2.2(8)
C1A N1A C13A C4A 0.9(8)
Pd1A N1A C13A C4A -179.2(4)
C1A N1A C13A C12A -178.4(5)
Pd1A N1A C13A C12A 1.5(6)
C3A C4A C13A N1A 0.6(8)
C5A C4A C13A N1A -179.2(5)
C3A C4A C13A C12A 179.9(5)
C5A C4A C13A C12A 0.1(8)
C11A C12A C13A N1A 1.1(7)
C7A C12A C13A N1A -178.9(5)
C11A C12A C13A C4A -178.2(5)
C7A C12A C13A C4A 1.8(8)
C11A Pd1A C14A F1A -49.7(4)
O1A Pd1A C14A F1A -138.8(4)
N1A Pd1A C14A F1A 33.3(4)
O4A Pd1A C14A F1A -83(3)
O3A Pd1A C14A F1A 124.2(4)
C11A Pd1A C14A F2A 72.4(4)
O1A Pd1A C14A F2A -16.7(4)
N1A Pd1A C14A F2A 155.3(4)
O4A Pd1A C14A F2A 39(3)
O3A Pd1A C14A F2A -113.8(4)
C11A Pd1A C14A F3A -168.5(5)
O1A Pd1A C14A F3A 102.4(4)
N1A Pd1A C14A F3A -85.5(4)
O4A Pd1A C14A F3A 158(3)
O3A Pd1A C14A F3A 5.4(5)
Pd1A O1A C15A O2A -5.3(8)
Pd1A O1A C15A C16A 172.2(4)
Pd1A O4A C17A O5A 2.8(8)
Pd1A O4A C17A C18A -177.4(4)
C11B Pd1B O1B C15B -165.7(5)
C14B Pd1B O1B C15B -76.9(5)
N1B Pd1B O1B C15B -173.4(11)
O4B Pd1B O1B C15B 106.3(4)
O3B Pd1B O1B C15B 16.0(4)
C11B Pd1B O4B C17B 148.8(5)
O1B Pd1B O4B C17B -122.2(4)
C14B Pd1B O4B C17B -178(47)
N1B Pd1B O4B C17B 65.8(4)
O3B Pd1B O4B C17B -25.4(4)
C11B Pd1B N1B C1B -179.5(5)
O1B Pd1B N1B C1B -171.8(11)
C14B Pd1B N1B C1B 91.9(5)
O4B Pd1B N1B C1B -91.6(5)
O3B Pd1B N1B C1B -1.2(5)
C11B Pd1B N1B C13B -2.5(4)
O1B Pd1B N1B C13B 5.2(15)
C14B Pd1B N1B C13B -91.1(4)
O4B Pd1B N1B C13B 85.4(4)
O3B Pd1B N1B C13B 175.8(4)
C13B N1B C1B C2B -0.7(9)
Pd1B N1B C1B C2B 176.1(4)
N1B C1B C2B C3B 0.7(9)
C1B C2B C3B C4B -0.4(9)
C2B C3B C4B C13B 0.1(8)
C2B C3B C4B C5B -177.9(6)
C13B C4B C5B C6B -2.1(9)
C3B C4B C5B C6B 175.9(6)
C4B C5B C6B C7B 2.7(10)
C5B C6B C7B C8B -179.0(6)
C5B C6B C7B C12B -0.6(9)
C12B C7B C8B C9B 0.3(9)
C6B C7B C8B C9B 178.8(6)
C7B C8B C9B C10B -0.4(10)
C8B C9B C10B C11B 0.1(9)
C9B C10B C11B C12B 0.1(9)
C9B C10B C11B Pd1B -173.0(4)
O1B Pd1B C11B C10B -2.5(6)
C14B Pd1B C11B C10B -91.9(6)
N1B Pd1B C11B C10B 176.4(6)
O4B Pd1B C11B C10B 85.9(6)
O3B Pd1B C11B C10B 160.6(16)
O1B Pd1B C11B C12B -176.2(4)
C14B Pd1B C11B C12B 94.4(4)
N1B Pd1B C11B C12B 2.7(4)
O4B Pd1B C11B C12B -87.8(4)
O3B Pd1B C11B C12B -13(2)
C10B C11B C12B C13B -176.8(5)
Pd1B C11B C12B C13B -2.6(7)
C10B C11B C12B C7B -0.2(9)
Pd1B C11B C12B C7B 174.0(4)
C8B C7B C12B C11B 0.0(8)
C6B C7B C12B C11B -178.7(5)
C8B C7B C12B C13B 176.6(5)
C6B C7B C12B C13B -2.0(8)
C1B N1B C13B C4B 0.4(8)
Pd1B N1B C13B C4B -176.9(4)
C1B N1B C13B C12B 179.0(5)
Pd1B N1B C13B C12B 1.8(6)
C3B C4B C13B N1B -0.1(8)
C5B C4B C13B N1B 178.1(5)
C3B C4B C13B C12B -178.7(5)
C5B C4B C13B C12B -0.5(8)
C11B C12B C13B N1B 0.6(8)
C7B C12B C13B N1B -176.1(5)
C11B C12B C13B C4B 179.3(5)
C7B C12B C13B C4B 2.6(9)
C11B Pd1B C14B F1B 177.2(5)
O1B Pd1B C14B F1B 88.2(4)
N1B Pd1B C14B F1B -99.9(4)
O4B Pd1B C14B F1B 144(3)
O3B Pd1B C14B F1B -8.6(5)
C11B Pd1B C14B F2B 57.5(4)
O1B Pd1B C14B F2B -31.5(4)
N1B Pd1B C14B F2B 140.4(4)
O4B Pd1B C14B F2B 24(3)
O3B Pd1B C14B F2B -128.3(4)
C11B Pd1B C14B F3B -63.4(4)
O1B Pd1B C14B F3B -152.4(4)
N1B Pd1B C14B F3B 19.5(4)
O4B Pd1B C14B F3B -97(3)
O3B Pd1B C14B F3B 110.8(4)
Pd1B O1B C15B O2B -6.2(8)
Pd1B O1B C15B C16B 172.6(4)
Pd1B O4B C17B O5B 10.6(8)
Pd1B O4B C17B C18B -170.9(4)
